data_4029751
loop_
_publ_author_name
'Meyer, Annemarie'
'Sigmund, Eva'
'Luppertz, Friedhelm'
'Schnakenburg, Gregor'
'Gadaczek, Immanuel'
'Bredow, Thomas'
'Jester, Stefan-S'
'H\"oger, Sigurd'

_publ_section_title
;
 Syntheses and properties of thienyl-substituted dithienophenazines.
;
_journal_name_full 'Beilstein journal of organic chemistry'
_journal_page_first 1180
_journal_page_last 1187
_journal_paper_doi 10.3762/bjoc.6.135
_journal_volume 6
_journal_year 2010
_chemical_formula_moiety '2(C10 H2 Br2 O2 S2), C H2 Cl2'
_chemical_formula_sum 'C10.5 H3 Br2 Cl O2 S2'
_chemical_formula_weight 420.52
_chemical_name_systematic
; 
 ? 
;
_space_group_IT_number 14
_symmetry_cell_setting monoclinic
_symmetry_space_group_name_Hall '-P 2ybc'
_symmetry_space_group_name_H-M 'P 1 21/c 1'
_atom_sites_solution_hydrogens geom
_atom_sites_solution_primary direct
_atom_sites_solution_secondary difmap
_audit_creation_method SHELXL-97
_cell_angle_alpha 90.00
_cell_angle_beta 94.236(8)
_cell_angle_gamma 90.00
_cell_formula_units_Z 8
_cell_length_a 7.5928(8)
_cell_length_b 20.9792(11)
_cell_length_c 15.9792(13)
_cell_measurement_reflns_used 2557
_cell_measurement_temperature 123(2)
_cell_measurement_theta_max 28.47
_cell_measurement_theta_min 2.32
_cell_volume 2538.4(4)
_computing_cell_refinement 'STOE X-AREA'
_computing_data_collection 'STOE X-AREA'
_computing_data_reduction 'STOE X-RED'
_computing_molecular_graphics 'DIAMOND (Brandenburg, 1999)'
_computing_publication_material 'SHELXL97 (Sheldrick, 1997)'
_computing_structure_refinement 'SHELXL-97 (Sheldrick, 1997)'
_computing_structure_solution 'SHELXS-97 (Sheldrick, 1990)'
_diffrn_ambient_temperature 123(2)
_diffrn_detector 'image plate (34 cm diameter)'
_diffrn_detector_area_resol_mean 6.67
_diffrn_detector_type STOE
_diffrn_measured_fraction_theta_full 0.980
_diffrn_measured_fraction_theta_max 0.980
_diffrn_measurement_details ' 226 frames, detector distance = 100 mm'
_diffrn_measurement_device '2-circle goniometer'
_diffrn_measurement_device_type 'STOE IPDS 2T'
_diffrn_measurement_method 'rotation method'
_diffrn_radiation_collimation '0.5 mm diameter, monocapillary'
_diffrn_radiation_monochromator 'plane graphite'
_diffrn_radiation_polarisn_norm 0
_diffrn_radiation_type 'Mo K\a'
_diffrn_radiation_wavelength 0.71073
_diffrn_reflns_av_R_equivalents 0.1351
_diffrn_reflns_av_sigmaI/netI 0.1667
_diffrn_reflns_limit_h_max 9
_diffrn_reflns_limit_h_min -10
_diffrn_reflns_limit_k_max 27
_diffrn_reflns_limit_k_min -27
_diffrn_reflns_limit_l_max 21
_diffrn_reflns_limit_l_min -18
_diffrn_reflns_number 19770
_diffrn_reflns_theta_full 28.00
_diffrn_reflns_theta_max 28.00
_diffrn_reflns_theta_min 2.32
_diffrn_source 'sealed X-ray tube, 12 x 0.4 mm long-fine focus'
_diffrn_source_current 45
_diffrn_source_power 2.25
_diffrn_source_voltage 50
_exptl_absorpt_coefficient_mu 6.911
_exptl_absorpt_correction_T_max 0.87431
_exptl_absorpt_correction_T_min 0.83152
_exptl_absorpt_correction_type multi-scan
_exptl_absorpt_process_details
;
R.H. Blessing, Acta Cryst. (1995), A51, 33-38
;
_exptl_crystal_colour orange
_exptl_crystal_density_diffrn 2.201
_exptl_crystal_density_method 'not measured'
_exptl_crystal_description needle
_exptl_crystal_F_000 1608
_exptl_crystal_size_max 0.3
_exptl_crystal_size_mid 0.02
_exptl_crystal_size_min 0.02
_refine_diff_density_max 0.889
_refine_diff_density_min -1.138
_refine_diff_density_rms 0.168
_refine_ls_extinction_method none
_refine_ls_goodness_of_fit_ref 0.895
_refine_ls_hydrogen_treatment constr
_refine_ls_matrix_type full
_refine_ls_number_parameters 316
_refine_ls_number_reflns 5987
_refine_ls_number_restraints 0
_refine_ls_restrained_S_all 0.895
_refine_ls_R_factor_all 0.1545
_refine_ls_R_factor_gt 0.0672
_refine_ls_shift/su_max 0.000
_refine_ls_shift/su_mean 0.000
_refine_ls_structure_factor_coef Fsqd
_refine_ls_weighting_details 'calc w=1/[\s^2^(Fo^2^)+(0.0468P)^2^+0.0000P] where P=(Fo^2^+2Fc^2^)/3'
_refine_ls_weighting_scheme calc
_refine_ls_wR_factor_gt 0.1211
_refine_ls_wR_factor_ref 0.1478
_reflns_number_gt 2830
_reflns_number_total 5987
_reflns_threshold_expression >2sigma(I)
_cod_data_source_file 1860-5397-6-135-S2.cif
_cod_data_source_block Greg706
_cod_depositor_comments
;
The following automatic conversions were performed:

'_symmetry_cell_setting' value 'Monoclinic' changed to 'monoclinic'
according to
/usr/data/users/saulius/automatic-downloads/retrospective/Beilstein/lib/dictionaries/cif_core.dic
dictionary named 'cif_core.dic' version 2.4.2 from
2011-04-26.

'_exptl_absorpt_correction_type' value 'Multi-Scan'
changed to 'multi-scan' according to
/usr/data/users/saulius/automatic-downloads/retrospective/Beilstein/lib/dictionaries/cif_core.dic
dictionary named 'cif_core.dic' version 2.4.2 from 2011-04-26.

Automatic conversion script
Id: cif_fix_values 2281 2013-09-26 08:29:07Z andrius 
;
_cod_original_sg_symbol_H-M 'P 21/c'
_cod_database_code 4029751

loop_
_symmetry_equiv_pos_as_xyz
'x, y, z'
'-x, y+1/2, -z+1/2'
'-x, -y, -z'
'x, -y-1/2, z-1/2'

loop_
_atom_site_label
_atom_site_type_symbol
_atom_site_fract_x
_atom_site_fract_y
_atom_site_fract_z
_atom_site_U_iso_or_equiv
_atom_site_adp_type
_atom_site_occupancy
_atom_site_symmetry_multiplicity
_atom_site_calc_flag
_atom_site_refinement_flags
C1 C 0.7133(15) 0.2480(5) -0.4627(7) 0.033(2) Uani 1 1 d .
C2 C 0.6497(15) 0.2617(5) -0.3877(8) 0.036(3) Uani 1 1 d .
H2A H 0.6380 0.3037 -0.3668 0.043 Uiso 1 1 calc R
C3 C 0.6029(14) 0.2066(5) -0.3443(7) 0.031(2) Uani 1 1 d .
C4 C 0.6364(14) 0.1506(6) -0.3868(7) 0.032(2) Uani 1 1 d .
C5 C 0.5229(15) 0.2038(5) -0.2634(7) 0.032(3) Uani 1 1 d .
C6 C 0.4771(15) 0.1373(5) -0.2285(7) 0.031(2) Uani 1 1 d .
C7 C 0.5325(15) 0.0811(5) -0.2742(7) 0.031(2) Uani 1 1 d .
C8 C 0.6038(14) 0.0899(5) -0.3512(7) 0.026(2) Uani 1 1 d .
C9 C 0.5128(15) 0.0170(5) -0.2511(7) 0.029(2) Uani 1 1 d .
H9A H 0.4685 0.0038 -0.1998 0.035 Uiso 1 1 calc R
C10 C 0.5652(14) -0.0243(5) -0.3116(7) 0.030(2) Uani 1 1 d .
C11 C 0.0658(15) 0.5580(4) 0.1959(7) 0.028(2) Uani 1 1 d .
C12 C 0.0234(16) 0.5188(5) 0.2535(8) 0.037(3) Uani 1 1 d .
H12A H -0.0148 0.5313 0.3063 0.045 Uiso 1 1 calc R
C13 C 0.0419(14) 0.4541(5) 0.2268(7) 0.025(2) Uani 1 1 d .
C14 C 0.1013(15) 0.4491(5) 0.1479(7) 0.031(2) Uani 1 1 d .
C15 C -0.0040(15) 0.3975(5) 0.2737(7) 0.028(2) Uani 1 1 d .
C16 C 0.0306(15) 0.3306(5) 0.2332(7) 0.031(2) Uani 1 1 d .
C17 C 0.1059(14) 0.3309(5) 0.1516(7) 0.027(2) Uani 1 1 d .
C18 C 0.1375(14) 0.3879(4) 0.1115(7) 0.028(2) Uani 1 1 d .
C19 C 0.1479(14) 0.2757(4) 0.1041(7) 0.026(2) Uani 1 1 d .
H19A H 0.1371 0.2331 0.1229 0.032 Uiso 1 1 calc R
C20 C 0.2064(15) 0.2928(5) 0.0269(7) 0.030(2) Uani 1 1 d .
C21 C 0.761(3) -0.0659(7) 0.0069(10) 0.070(5) Uani 1 1 d .
H21A H 0.8798 -0.0803 0.0283 0.084 Uiso 1 1 calc R
H21B H 0.6738 -0.0849 0.0429 0.084 Uiso 1 1 calc R
Br1 Br 0.79525(16) 0.30346(5) -0.54257(8) 0.0366(3) Uani 1 1 d .
Br2 Br 0.55864(16) -0.11261(5) -0.30897(8) 0.0338(3) Uani 1 1 d .
Br3 Br 0.05861(16) 0.64900(5) 0.20045(8) 0.0339(3) Uani 1 1 d .
Br4 Br 0.27892(15) 0.24172(5) -0.05801(7) 0.0307(3) Uani 1 1 d .
Cl1 Cl 0.7492(6) 0.0192(2) 0.0134(3) 0.0691(11) Uani 1 1 d .
Cl2 Cl 0.7177(5) -0.09275(16) -0.0952(2) 0.0563(9) Uani 1 1 d .
O1 O 0.4878(11) 0.2520(4) -0.2241(5) 0.042(2) Uani 1 1 d .
O2 O 0.3902(11) 0.1344(3) -0.1687(5) 0.0346(18) Uani 1 1 d .
O3 O -0.0641(11) 0.3981(4) 0.3403(5) 0.0392(19) Uani 1 1 d .
O4 O -0.0137(11) 0.2838(4) 0.2695(5) 0.0361(19) Uani 1 1 d .
S1 S 0.7205(4) 0.16634(13) -0.48213(18) 0.0315(6) Uani 1 1 d .
S2 S 0.6413(4) 0.01555(13) -0.39652(18) 0.0306(6) Uani 1 1 d .
S3 S 0.1328(4) 0.52279(12) 0.10529(18) 0.0288(6) Uani 1 1 d .
S4 S 0.2104(4) 0.37575(12) 0.01355(17) 0.0278(6) Uani 1 1 d .

loop_
_atom_site_aniso_label
_atom_site_aniso_U_11
_atom_site_aniso_U_22
_atom_site_aniso_U_33
_atom_site_aniso_U_23
_atom_site_aniso_U_13
_atom_site_aniso_U_12
C1 0.034(6) 0.037(6) 0.029(6) -0.005(5) 0.003(5) 0.010(5)
C2 0.031(7) 0.034(6) 0.043(7) 0.001(5) 0.010(5) 0.003(5)
C3 0.021(6) 0.033(6) 0.038(7) 0.006(5) 0.003(5) 0.003(4)
C4 0.017(6) 0.041(6) 0.037(7) -0.003(5) 0.004(4) 0.001(4)
C5 0.039(7) 0.029(6) 0.029(6) 0.002(4) 0.005(5) -0.001(4)
C6 0.028(6) 0.036(6) 0.030(6) -0.007(5) 0.007(5) 0.003(4)
C7 0.034(7) 0.026(5) 0.033(6) 0.002(4) -0.003(5) 0.006(4)
C8 0.022(6) 0.026(5) 0.029(6) 0.001(4) 0.000(4) 0.008(4)
C9 0.035(7) 0.029(5) 0.026(6) -0.002(4) 0.011(4) 0.012(4)
C10 0.016(5) 0.037(5) 0.036(6) -0.005(5) 0.003(4) 0.001(4)
C11 0.032(6) 0.020(4) 0.032(6) -0.009(4) -0.004(4) 0.000(4)
C12 0.042(8) 0.035(6) 0.036(7) -0.006(5) 0.001(5) 0.005(5)
C13 0.021(6) 0.030(5) 0.026(6) 0.001(4) 0.012(4) 0.002(4)
C14 0.032(6) 0.029(5) 0.031(6) 0.005(5) 0.001(5) 0.005(4)
C15 0.035(6) 0.026(5) 0.024(6) -0.004(4) -0.003(5) -0.001(4)
C16 0.037(7) 0.030(5) 0.026(6) 0.001(4) 0.012(5) -0.001(4)
C17 0.030(6) 0.021(5) 0.030(6) -0.006(4) 0.002(4) -0.004(4)
C18 0.027(6) 0.015(4) 0.042(7) 0.002(4) 0.006(5) 0.003(4)
C19 0.030(6) 0.015(4) 0.034(6) -0.007(4) 0.006(4) 0.000(4)
C20 0.020(6) 0.026(5) 0.043(7) -0.002(4) 0.005(5) 0.005(4)
C21 0.106(14) 0.052(9) 0.054(10) 0.026(7) 0.022(9) 0.002(8)
Br1 0.0351(7) 0.0371(6) 0.0376(6) 0.0088(5) 0.0040(5) -0.0025(5)
Br2 0.0343(7) 0.0256(5) 0.0417(7) -0.0038(5) 0.0031(5) 0.0018(4)
Br3 0.0348(6) 0.0236(5) 0.0430(7) -0.0034(5) 0.0010(5) 0.0017(4)
Br4 0.0313(6) 0.0298(5) 0.0313(6) -0.0041(4) 0.0040(4) 0.0033(4)
Cl1 0.073(3) 0.0515(19) 0.083(3) -0.0008(19) 0.006(2) -0.0026(16)
Cl2 0.069(2) 0.0544(19) 0.0449(19) 0.0067(14) 0.0022(16) -0.0014(16)
O1 0.053(6) 0.031(4) 0.046(5) -0.009(4) 0.018(4) 0.002(4)
O2 0.039(5) 0.027(4) 0.040(5) -0.002(3) 0.013(4) 0.005(3)
O3 0.048(5) 0.038(4) 0.033(5) -0.001(3) 0.014(4) 0.003(3)
O4 0.044(5) 0.029(4) 0.037(5) 0.004(3) 0.010(4) -0.001(3)
S1 0.0331(17) 0.0303(13) 0.0309(15) 0.0018(11) 0.0018(12) 0.0009(11)
S2 0.0309(16) 0.0290(13) 0.0321(15) -0.0041(11) 0.0043(11) 0.0021(11)
S3 0.0274(15) 0.0251(12) 0.0343(15) 0.0011(11) 0.0038(11) -0.0008(10)
S4 0.0291(15) 0.0260(12) 0.0287(14) -0.0003(10) 0.0056(11) 0.0022(10)

loop_
_atom_type_symbol
_atom_type_description
_atom_type_scat_dispersion_real
_atom_type_scat_dispersion_imag
_atom_type_scat_source
C C 0.0033 0.0016 'International Tables Vol C Tables 4.2.6.8 and 6.1.1.4'
H H 0.0000 0.0000 'International Tables Vol C Tables 4.2.6.8 and 6.1.1.4'
Br Br -0.2901 2.4595 'International Tables Vol C Tables 4.2.6.8 and 6.1.1.4'
Cl Cl 0.1484 0.1585 'International Tables Vol C Tables 4.2.6.8 and 6.1.1.4'
O O 0.0106 0.0060 'International Tables Vol C Tables 4.2.6.8 and 6.1.1.4'
S S 0.1246 0.1234 'International Tables Vol C Tables 4.2.6.8 and 6.1.1.4'

loop_
_geom_angle_atom_site_label_1
_geom_angle_atom_site_label_2
_geom_angle_atom_site_label_3
_geom_angle
C2 C1 S1 112.6(9)
C2 C1 Br1 129.1(9)
S1 C1 Br1 118.3(6)
C1 C2 C3 112.3(11)
C1 C2 H2A 123.8
C3 C2 H2A 123.8
C4 C3 C2 113.1(12)
C4 C3 C5 120.0(11)
C2 C3 C5 126.9(11)
C3 C4 C8 121.2(11)
C3 C4 S1 111.2(9)
C8 C4 S1 127.6(9)
O1 C5 C3 122.5(11)
O1 C5 C6 119.5(11)
C3 C5 C6 118.0(10)
O2 C6 C7 123.5(11)
O2 C6 C5 118.7(10)
C7 C6 C5 117.6(11)
C8 C7 C9 114.5(10)
C8 C7 C6 118.6(10)
C9 C7 C6 126.7(11)
C7 C8 C4 124.2(10)
C7 C8 S2 109.5(8)
C4 C8 S2 126.3(9)
C10 C9 C7 112.0(10)
C10 C9 H9A 124.0
C7 C9 H9A 124.0
C9 C10 S2 112.1(8)
C9 C10 Br2 127.1(9)
S2 C10 Br2 120.8(6)
C12 C11 S3 115.3(8)
C12 C11 Br3 126.7(9)
S3 C11 Br3 117.9(6)
C11 C12 C13 110.8(11)
C11 C12 H12A 124.6
C13 C12 H12A 124.6
C14 C13 C12 113.0(10)
C14 C13 C15 121.1(10)
C12 C13 C15 125.9(10)
C13 C14 C18 121.5(11)
C13 C14 S3 111.2(9)
C18 C14 S3 127.2(10)
O3 C15 C13 125.0(10)
O3 C15 C16 117.6(10)
C13 C15 C16 117.4(10)
O4 C16 C17 125.3(10)
O4 C16 C15 117.9(10)
C17 C16 C15 116.8(10)
C18 C17 C19 113.5(10)
C18 C17 C16 120.6(10)
C19 C17 C16 125.9(10)
C17 C18 C14 122.4(11)
C17 C18 S4 111.8(8)
C14 C18 S4 125.7(9)
C20 C19 C17 111.2(9)
C20 C19 H19A 124.4
C17 C19 H19A 124.4
C19 C20 S4 111.9(8)
C19 C20 Br4 129.5(8)
S4 C20 Br4 118.6(7)
Cl2 C21 Cl1 111.8(8)
Cl2 C21 H21A 109.3
Cl1 C21 H21A 109.3
Cl2 C21 H21B 109.3
Cl1 C21 H21B 109.3
H21A C21 H21B 107.9
C4 S1 C1 90.7(6)
C10 S2 C8 91.8(5)
C14 S3 C11 89.7(5)
C18 S4 C20 91.6(5)

loop_
_geom_bond_atom_site_label_1
_geom_bond_atom_site_label_2
_geom_bond_distance
C1 C2 1.356(16)
C1 S1 1.742(11)
C1 Br1 1.868(12)
C2 C3 1.407(15)
C2 H2A 0.9500
C3 C4 1.389(15)
C3 C5 1.470(16)
C4 C8 1.424(15)
C4 S1 1.727(13)
C5 O1 1.228(13)
C5 C6 1.553(15)
C6 O2 1.202(13)
C6 C7 1.464(15)
C7 C8 1.392(16)
C7 C9 1.405(14)
C8 S2 1.752(11)
C9 C10 1.380(14)
C9 H9A 0.9500
C10 S2 1.730(12)
C10 Br2 1.853(10)
C11 C12 1.292(16)
C11 S3 1.734(12)
C11 Br3 1.912(9)
C12 C13 1.433(14)
C12 H12A 0.9500
C13 C14 1.373(15)
C13 C15 1.461(14)
C14 C18 1.445(14)
C14 S3 1.713(11)
C15 O3 1.189(13)
C15 C16 1.576(14)
C16 O4 1.201(13)
C16 C17 1.461(15)
C17 C18 1.387(14)
C17 C19 1.434(13)
C18 S4 1.717(12)
C19 C20 1.388(16)
C19 H19A 0.9500
C20 S4 1.754(10)
C20 Br4 1.844(11)
C21 Cl2 1.735(17)
C21 Cl1 1.791(15)
C21 H21A 0.9900
C21 H21B 0.9900

loop_
_geom_torsion_atom_site_label_1
_geom_torsion_atom_site_label_2
_geom_torsion_atom_site_label_3
_geom_torsion_atom_site_label_4
_geom_torsion
S1 C1 C2 C3 -0.7(13)
Br1 C1 C2 C3 -179.2(8)
C1 C2 C3 C4 1.6(15)
C1 C2 C3 C5 -177.1(11)
C2 C3 C4 C8 177.7(10)
C5 C3 C4 C8 -3.5(16)
C2 C3 C4 S1 -1.7(12)
C5 C3 C4 S1 177.1(8)
C4 C3 C5 O1 -178.7(10)
C2 C3 C5 O1 -0.1(18)
C4 C3 C5 C6 -0.4(15)
C2 C3 C5 C6 178.2(10)
O1 C5 C6 O2 8.3(16)
C3 C5 C6 O2 -169.9(11)
O1 C5 C6 C7 -175.8(11)
C3 C5 C6 C7 5.9(15)
O2 C6 C7 C8 168.2(11)
C5 C6 C7 C8 -7.5(15)
O2 C6 C7 C9 -8.0(18)
C5 C6 C7 C9 176.4(10)
C9 C7 C8 C4 -179.6(10)
C6 C7 C8 C4 3.9(16)
C9 C7 C8 S2 1.5(11)
C6 C7 C8 S2 -175.0(8)
C3 C4 C8 C7 2.0(16)
S1 C4 C8 C7 -178.8(9)
C3 C4 C8 S2 -179.3(8)
S1 C4 C8 S2 -0.1(15)
C8 C7 C9 C10 -1.5(13)
C6 C7 C9 C10 174.8(11)
C7 C9 C10 S2 0.7(12)
C7 C9 C10 Br2 -178.8(8)
S3 C11 C12 C13 -0.5(14)
Br3 C11 C12 C13 178.6(8)
C11 C12 C13 C14 0.7(14)
C11 C12 C13 C15 -176.3(11)
C12 C13 C14 C18 176.7(10)
C15 C13 C14 C18 -6.1(16)
C12 C13 C14 S3 -0.7(12)
C15 C13 C14 S3 176.5(8)
C14 C13 C15 O3 -176.2(12)
C12 C13 C15 O3 0.6(19)
C14 C13 C15 C16 4.3(15)
C12 C13 C15 C16 -178.9(10)
O3 C15 C16 O4 3.7(16)
C13 C15 C16 O4 -176.9(10)
O3 C15 C16 C17 -179.5(11)
C13 C15 C16 C17 0.0(14)
O4 C16 C17 C18 174.0(11)
C15 C16 C17 C18 -2.6(15)
O4 C16 C17 C19 -3.6(19)
C15 C16 C17 C19 179.9(10)
C19 C17 C18 C14 179.0(10)
C16 C17 C18 C14 1.1(16)
C19 C17 C18 S4 2.4(12)
C16 C17 C18 S4 -175.4(8)
C13 C14 C18 C17 3.4(17)
S3 C14 C18 C17 -179.7(9)
C13 C14 C18 S4 179.5(9)
S3 C14 C18 S4 -3.6(16)
C18 C17 C19 C20 -1.7(14)
C16 C17 C19 C20 176.0(10)
C17 C19 C20 S4 0.3(12)
C17 C19 C20 Br4 179.5(8)
C3 C4 S1 C1 1.1(8)
C8 C4 S1 C1 -178.2(10)
C2 C1 S1 C4 -0.2(9)
Br1 C1 S1 C4 178.4(7)
C9 C10 S2 C8 0.1(9)
Br2 C10 S2 C8 179.6(7)
C7 C8 S2 C10 -0.9(8)
C4 C8 S2 C10 -179.8(10)
C13 C14 S3 C11 0.4(9)
C18 C14 S3 C11 -176.8(11)
C12 C11 S3 C14 0.1(10)
Br3 C11 S3 C14 -179.1(7)
C17 C18 S4 C20 -1.8(9)
C14 C18 S4 C20 -178.3(10)
C19 C20 S4 C18 0.9(9)
Br4 C20 S4 C18 -178.4(7)
